data_7155231
loop_
_publ_author_name
'Zhao, Ning'
'Xuan, Sunting'
'Byrd, Brandon'
'Fronczek, Frank R.'
'Smith, Kevin M.'
'Vicente, M Gra\,ca H'

_publ_section_title
;
 Synthesis and regioselective functionalization of perhalogenated BODIPYs.
;
_journal_issue 26
_journal_name_full 'Organic &amp; biomolecular chemistry'
_journal_page_first 6184
_journal_page_last 6188
_journal_paper_doi 10.1039/c6ob00935b
_journal_volume 14
_journal_year 2016
_chemical_formula_moiety 'C21 H9 B Cl4 F2 N2 S3'
_chemical_formula_sum 'C21 H9 B Cl4 F2 N2 S3'
_chemical_formula_weight 576.09
_chemical_name_systematic
;
 ?
;
_space_group_IT_number 2
_symmetry_cell_setting triclinic
_symmetry_space_group_name_Hall '-P 1'
_symmetry_space_group_name_H-M 'P -1'
_atom_sites_solution_hydrogens geom
_atom_sites_solution_primary direct
_atom_sites_solution_secondary difmap
_audit_creation_method SHELXL-97
_audit_update_record
;
2016-02-12 deposited with the CCDC.
2016-05-23 downloaded from the CCDC.
;
_cell_angle_alpha 102.040(4)
_cell_angle_beta 91.199(4)
_cell_angle_gamma 114.330(4)
_cell_formula_units_Z 2
_cell_length_a 10.0519(9)
_cell_length_b 10.7177(9)
_cell_length_c 11.8528(10)
_cell_measurement_reflns_used 9850
_cell_measurement_temperature 90.0(5)
_cell_measurement_theta_max 33.18
_cell_measurement_theta_min 3.02
_cell_volume 1129.73(17)
_computing_cell_refinement 'Bruker SAINT'
_computing_data_collection 'Bruker APEX2'
_computing_data_reduction 'Bruker SAINT'
_computing_molecular_graphics 'ORTEP-3 for Windows (Farrugia, 2012)'
_computing_publication_material 'SHELXL-97 (Sheldrick, 2008)'
_computing_structure_refinement 'SHELXL-97 (Sheldrick, 2008)'
_computing_structure_solution 'SHELXS-97 (Sheldrick, 2008)'
_diffrn_ambient_temperature 90.0(5)
_diffrn_measured_fraction_theta_full 0.992
_diffrn_measured_fraction_theta_max 0.989
_diffrn_measurement_device_type 'Bruker Kappa APEX-II DUO'
_diffrn_measurement_method '\f and \w scans'
_diffrn_radiation_monochromator 'TRIUMPH curved graphite'
_diffrn_radiation_source 'fine-focus sealed tube'
_diffrn_radiation_type MoK\a
_diffrn_radiation_wavelength 0.71073
_diffrn_reflns_av_R_equivalents 0.0289
_diffrn_reflns_av_sigmaI/netI 0.0232
_diffrn_reflns_limit_h_max 15
_diffrn_reflns_limit_h_min -15
_diffrn_reflns_limit_k_max 16
_diffrn_reflns_limit_k_min -16
_diffrn_reflns_limit_l_max 18
_diffrn_reflns_limit_l_min -18
_diffrn_reflns_number 36429
_diffrn_reflns_theta_full 25.00
_diffrn_reflns_theta_max 33.19
_diffrn_reflns_theta_min 1.77
_exptl_absorpt_coefficient_mu 0.833
_exptl_absorpt_correction_T_max 0.8995
_exptl_absorpt_correction_T_min 0.7965
_exptl_absorpt_correction_type multi-scan
_exptl_absorpt_process_details 'SADABS (Sheldrick, 2004)'
_exptl_crystal_colour 'dark red'
_exptl_crystal_density_diffrn 1.694
_exptl_crystal_density_method 'not measured'
_exptl_crystal_description fragment
_exptl_crystal_F_000 576
_exptl_crystal_recrystallization_method 'Re-crystallisation from solvent: toluene'
_exptl_crystal_size_max 0.26
_exptl_crystal_size_mid 0.23
_exptl_crystal_size_min 0.13
_refine_diff_density_max 0.726
_refine_diff_density_min -0.310
_refine_diff_density_rms 0.103
_refine_ls_extinction_method none
_refine_ls_goodness_of_fit_ref 1.071
_refine_ls_hydrogen_treatment constr
_refine_ls_matrix_type full
_refine_ls_number_parameters 331
_refine_ls_number_reflns 8575
_refine_ls_number_restraints 78
_refine_ls_restrained_S_all 1.096
_refine_ls_R_factor_all 0.0497
_refine_ls_R_factor_gt 0.0421
_refine_ls_shift/su_max 0.001
_refine_ls_shift/su_mean 0.000
_refine_ls_structure_factor_coef Fsqd
_refine_ls_weighting_details 'calc w=1/[\s^2^(Fo^2^)+(0.0675P)^2^+0.8625P] where P=(Fo^2^+2Fc^2^)/3'
_refine_ls_weighting_scheme calc
_refine_ls_wR_factor_gt 0.1253
_refine_ls_wR_factor_ref 0.1319
_reflns_number_gt 7372
_reflns_number_total 8575
_reflns_threshold_expression I>2\s(I)
_cod_data_source_file c6ob00935b2.cif
_cod_data_source_block 4b
_cod_depositor_comments
;
The following automatic conversions were performed:

'_symmetry_cell_setting' value 'Triclinic' changed to 'triclinic'
according to
/usr/data/users/saulius/crontab/automatic-downloads/current/RSC/lib/dictionaries/cif_core.dic
dictionary named 'cif_core.dic' version 2.4.2 from 2011-04-26.

Automatic conversion script
Id: cif_fix_values 4268 2015-11-12 08:31:59Z antanas 
;
_cod_original_sg_symbol_Hall '-P 1 '
_cod_original_sg_symbol_H-M 'P -1   '
_cod_database_code 7155231

loop_
_symmetry_equiv_pos_as_xyz
'x, y, z'
'-x, -y, -z'

loop_
_atom_site_label
_atom_site_type_symbol
_atom_site_fract_x
_atom_site_fract_y
_atom_site_fract_z
_atom_site_U_iso_or_equiv
_atom_site_adp_type
_atom_site_occupancy
_atom_site_symmetry_multiplicity
_atom_site_calc_flag
_atom_site_refinement_flags
_atom_site_disorder_assembly
_atom_site_disorder_group
Cl1 Cl 0.12019(6) 0.66056(5) 0.21038(4) 0.03350(11) Uani 1 1 d . . .
Cl2 Cl 0.13396(7) 0.37467(6) 0.04135(4) 0.03878(12) Uani 1 1 d . . .
Cl3 Cl 0.26938(6) 0.67851(5) 0.91927(4) 0.03428(11) Uani 1 1 d . . .
Cl4 Cl 0.22137(6) 0.85036(4) 0.72519(4) 0.03255(11) Uani 1 1 d . . .
F1 F 0.06832(11) 0.68273(11) 0.47471(9) 0.02360(19) Uani 1 1 d . . .
F2 F 0.31347(11) 0.79105(10) 0.46301(10) 0.0247(2) Uani 1 1 d . . .
N1 N 0.18377(15) 0.54439(14) 0.37055(12) 0.0196(2) Uani 1 1 d . . .
N2 N 0.23075(14) 0.62513(13) 0.58431(12) 0.0187(2) Uani 1 1 d . . .
C1 C 0.1544(2) 0.53710(18) 0.25807(15) 0.0243(3) Uani 1 1 d . . .
C2 C 0.1606(2) 0.41718(19) 0.18908(14) 0.0258(3) Uani 1 1 d . . .
C3 C 0.20104(18) 0.34887(16) 0.26228(14) 0.0215(3) Uani 1 1 d . A .
C4 C 0.21237(16) 0.42914(15) 0.37807(13) 0.0180(2) Uani 1 1 d . . .
C5 C 0.24149(15) 0.40732(14) 0.48698(13) 0.0161(2) Uani 1 1 d . B .
C6 C 0.24889(15) 0.50430(14) 0.59009(13) 0.0168(2) Uani 1 1 d . . .
C7 C 0.26525(16) 0.50103(15) 0.70932(13) 0.0192(2) Uani 1 1 d . D .
C8 C 0.25761(19) 0.62303(16) 0.77252(14) 0.0224(3) Uani 1 1 d . . .
C9 C 0.23652(19) 0.69525(16) 0.69346(15) 0.0227(3) Uani 1 1 d . . .
C10 C 0.2298(2) 0.22513(18) 0.21995(14) 0.0253(3) Uani 1 1 d D . .
S1 S 0.10020(14) 0.07945(10) 0.12966(10) 0.0365(2) Uani 0.758(3) 1 d PD A 1
C11 C 0.3612(12) 0.2138(12) 0.2409(11) 0.0318(9) Uani 0.758(3) 1 d PD A 1
H11 H 0.4462 0.2849 0.2894 0.038 Uiso 0.758(3) 1 calc PR A 1
C12 C 0.3484(6) 0.0786(4) 0.1780(4) 0.0380(8) Uani 0.758(3) 1 d PD A 1
H12 H 0.4258 0.0497 0.1804 0.046 Uiso 0.758(3) 1 calc PR A 1
C13 C 0.2136(7) -0.0049(8) 0.1142(7) 0.0395(10) Uani 0.758(3) 1 d PD A 1
H13 H 0.1867 -0.0972 0.0676 0.047 Uiso 0.758(3) 1 calc PR A 1
C11A C 0.120(2) 0.0991(16) 0.1422(15) 0.0365(2) Uani 0.242(3) 1 d PD A 2
H11A H 0.0231 0.0846 0.1174 0.044 Uiso 0.242(3) 1 calc PR A 2
C12A C 0.184(3) -0.003(3) 0.108(2) 0.0395(10) Uani 0.242(3) 1 d PD A 2
H12A H 0.1301 -0.0948 0.0599 0.047 Uiso 0.242(3) 1 calc PR A 2
C13A C 0.326(2) 0.0459(14) 0.1517(14) 0.0380(8) Uani 0.242(3) 1 d PD A 2
H13A H 0.3844 -0.0043 0.1351 0.046 Uiso 0.242(3) 1 calc PR A 2
S1A S 0.3844(8) 0.2084(9) 0.2396(8) 0.0318(9) Uani 0.242(3) 1 d PD A 2
C14 C 0.25828(15) 0.27879(14) 0.49146(13) 0.0168(2) Uani 1 1 d D . .
S2 S 0.42033(6) 0.28235(7) 0.54256(7) 0.02005(17) Uani 0.702(3) 1 d PD B 1
C15 C 0.1534(5) 0.1412(5) 0.4497(5) 0.0187(5) Uani 0.702(3) 1 d PD B 1
H15 H 0.0569 0.1166 0.4156 0.022 Uiso 0.702(3) 1 calc PR B 1
S2A S 0.1168(2) 0.1207(3) 0.4403(3) 0.0187(5) Uani 0.298(3) 1 d PD B 2
C15A C 0.3831(8) 0.2668(8) 0.5352(8) 0.02005(17) Uani 0.298(3) 1 d PD B 2
H15A H 0.4727 0.3435 0.5723 0.024 Uiso 0.298(3) 1 calc PR B 2
C16 C 0.20878(19) 0.03898(16) 0.46455(17) 0.0264(3) Uani 1 1 d D . .
H16 H 0.1538 -0.0605 0.4434 0.032 Uiso 1 1 calc R B 1
C17 C 0.35085(19) 0.10767(19) 0.51312(18) 0.0290(3) Uani 1 1 d D B .
H17 H 0.4069 0.0591 0.5292 0.035 Uiso 1 1 calc R C 1
C18 C 0.28975(18) 0.39967(16) 0.76341(14) 0.0220(3) Uani 1 1 d D . .
S3 S 0.17018(17) 0.23158(11) 0.75780(13) 0.0227(3) Uani 0.507(3) 1 d PD D 1
C19 C 0.4232(13) 0.4359(14) 0.8350(10) 0.0312(3) Uani 0.507(3) 1 d PD D 1
H19 H 0.5048 0.5256 0.8502 0.037 Uiso 0.507(3) 1 calc PR D 1
C20 C 0.4194(9) 0.3202(6) 0.8815(8) 0.0319(11) Uani 0.507(3) 1 d PD D 1
H20 H 0.4978 0.3241 0.9304 0.038 Uiso 0.507(3) 1 calc PR D 1
C21 C 0.2888(8) 0.2050(7) 0.8459(5) 0.0317(10) Uani 0.507(3) 1 d PD D 1
H21 H 0.2655 0.1186 0.8677 0.038 Uiso 0.507(3) 1 calc PR D 1
S3A S 0.4435(3) 0.4434(3) 0.8472(2) 0.0312(3) Uani 0.493(3) 1 d PD D 2
C19A C 0.1872(9) 0.2598(6) 0.7520(7) 0.0227(3) Uani 0.493(3) 1 d PD D 2
H19A H 0.0929 0.2166 0.7080 0.027 Uiso 0.493(3) 1 calc PR D 2
C20A C 0.2470(8) 0.1919(8) 0.8171(5) 0.0317(10) Uani 0.493(3) 1 d PD D 2
H20A H 0.1964 0.0964 0.8211 0.038 Uiso 0.493(3) 1 calc PR D 2
C21A C 0.3839(9) 0.2795(6) 0.8723(9) 0.0319(11) Uani 0.493(3) 1 d PD D 2
H21A H 0.4399 0.2523 0.9194 0.038 Uiso 0.493(3) 1 calc PR D 2
B1 B 0.19873(18) 0.66789(17) 0.47282(16) 0.0190(3) Uani 1 1 d . . .

loop_
_atom_site_aniso_label
_atom_site_aniso_U_11
_atom_site_aniso_U_22
_atom_site_aniso_U_33
_atom_site_aniso_U_23
_atom_site_aniso_U_13
_atom_site_aniso_U_12
Cl1 0.0515(3) 0.0349(2) 0.0316(2) 0.01564(17) 0.00755(18) 0.0316(2)
Cl2 0.0664(3) 0.0429(3) 0.02206(18) 0.01154(17) 0.00988(19) 0.0359(3)
Cl3 0.0570(3) 0.0295(2) 0.02409(18) 0.00215(15) 0.00531(17) 0.0278(2)
Cl4 0.0497(3) 0.02113(18) 0.0348(2) 0.00180(15) 0.00309(18) 0.02528(18)
F1 0.0194(4) 0.0218(4) 0.0349(5) 0.0065(4) 0.0038(4) 0.0141(4)
F2 0.0198(4) 0.0150(4) 0.0423(6) 0.0118(4) 0.0046(4) 0.0079(3)
N1 0.0234(6) 0.0170(5) 0.0244(6) 0.0080(4) 0.0052(4) 0.0130(5)
N2 0.0205(5) 0.0121(5) 0.0262(6) 0.0041(4) 0.0026(4) 0.0097(4)
C1 0.0317(8) 0.0240(7) 0.0266(7) 0.0105(6) 0.0064(6) 0.0188(6)
C2 0.0368(8) 0.0264(7) 0.0227(7) 0.0095(6) 0.0082(6) 0.0198(7)
C3 0.0268(7) 0.0191(6) 0.0236(6) 0.0064(5) 0.0069(5) 0.0138(5)
C4 0.0198(6) 0.0144(5) 0.0242(6) 0.0063(5) 0.0051(5) 0.0105(5)
C5 0.0148(5) 0.0113(5) 0.0236(6) 0.0044(4) 0.0028(4) 0.0068(4)
C6 0.0166(5) 0.0110(5) 0.0242(6) 0.0036(4) 0.0019(4) 0.0075(4)
C7 0.0208(6) 0.0136(5) 0.0239(6) 0.0033(5) 0.0019(5) 0.0085(5)
C8 0.0282(7) 0.0167(6) 0.0248(7) 0.0029(5) 0.0034(5) 0.0130(5)
C9 0.0282(7) 0.0149(6) 0.0282(7) 0.0027(5) 0.0031(6) 0.0135(5)
C10 0.0361(8) 0.0212(7) 0.0243(7) 0.0066(5) 0.0097(6) 0.0171(6)
S1 0.0509(6) 0.0235(4) 0.0316(4) -0.0056(3) -0.0058(3) 0.0186(4)
C11 0.036(2) 0.0232(8) 0.0428(7) 0.0079(5) 0.0181(14) 0.0179(12)
C12 0.048(2) 0.032(2) 0.046(2) 0.0112(14) 0.0203(17) 0.0280(19)
C13 0.066(3) 0.0272(9) 0.0346(13) 0.0029(9) 0.013(2) 0.0312(19)
C11A 0.0509(6) 0.0235(4) 0.0316(4) -0.0056(3) -0.0058(3) 0.0186(4)
C12A 0.066(3) 0.0272(9) 0.0346(13) 0.0029(9) 0.013(2) 0.0312(19)
C13A 0.048(2) 0.032(2) 0.046(2) 0.0112(14) 0.0203(17) 0.0280(19)
S1A 0.036(2) 0.0232(8) 0.0428(7) 0.0079(5) 0.0181(14) 0.0179(12)
C14 0.0174(6) 0.0123(5) 0.0231(6) 0.0049(4) 0.0038(4) 0.0082(4)
S2 0.0155(3) 0.0140(3) 0.0320(3) 0.0045(2) 0.0010(3) 0.0081(3)
C15 0.0185(13) 0.0124(9) 0.0256(7) 0.0048(6) 0.0025(9) 0.0069(9)
S2A 0.0185(13) 0.0124(9) 0.0256(7) 0.0048(6) 0.0025(9) 0.0069(9)
C15A 0.0155(3) 0.0140(3) 0.0320(3) 0.0045(2) 0.0010(3) 0.0081(3)
C16 0.0257(7) 0.0125(6) 0.0402(9) 0.0036(6) 0.0098(6) 0.0082(5)
C17 0.0235(7) 0.0265(8) 0.0465(10) 0.0184(7) 0.0082(7) 0.0150(6)
C18 0.0275(7) 0.0178(6) 0.0243(6) 0.0058(5) 0.0044(5) 0.0129(5)
S3 0.0313(6) 0.0149(6) 0.0239(4) 0.0060(4) 0.0040(3) 0.0112(5)
C19 0.0347(9) 0.0279(5) 0.0337(8) 0.0075(5) -0.0072(5) 0.0164(7)
C20 0.040(4) 0.029(3) 0.0327(17) 0.008(3) -0.003(2) 0.021(3)
C21 0.056(4) 0.0235(15) 0.028(3) 0.0102(19) 0.012(2) 0.027(2)
S3A 0.0347(9) 0.0279(5) 0.0337(8) 0.0075(5) -0.0072(5) 0.0164(7)
C19A 0.0313(6) 0.0149(6) 0.0239(4) 0.0060(4) 0.0040(3) 0.0112(5)
C20A 0.056(4) 0.0235(15) 0.028(3) 0.0102(19) 0.012(2) 0.027(2)
C21A 0.040(4) 0.029(3) 0.0327(17) 0.008(3) -0.003(2) 0.021(3)
B1 0.0177(6) 0.0145(6) 0.0288(7) 0.0069(5) 0.0039(5) 0.0098(5)

loop_
_atom_type_symbol
_atom_type_description
_atom_type_scat_dispersion_real
_atom_type_scat_dispersion_imag
_atom_type_scat_source
C C 0.0033 0.0016 'International Tables Vol C Tables 4.2.6.8 and 6.1.1.4'
H H 0.0000 0.0000 'International Tables Vol C Tables 4.2.6.8 and 6.1.1.4'
N N 0.0061 0.0033 'International Tables Vol C Tables 4.2.6.8 and 6.1.1.4'
B B 0.0013 0.0007 'International Tables Vol C Tables 4.2.6.8 and 6.1.1.4'
F F 0.0171 0.0103 'International Tables Vol C Tables 4.2.6.8 and 6.1.1.4'
S S 0.1246 0.1234 'International Tables Vol C Tables 4.2.6.8 and 6.1.1.4'
Cl Cl 0.1484 0.1585 'International Tables Vol C Tables 4.2.6.8 and 6.1.1.4'

loop_
_geom_angle_atom_site_label_1
_geom_angle_atom_site_label_2
_geom_angle_atom_site_label_3
_geom_angle
C1 N1 C4 108.11(13)
C1 N1 B1 125.29(13)
C4 N1 B1 126.33(13)
C9 N2 C6 107.61(13)
C9 N2 B1 125.20(12)
C6 N2 B1 127.06(12)
N1 C1 C2 110.13(14)
N1 C1 Cl1 123.38(13)
C2 C1 Cl1 126.47(13)
C3 C2 C1 108.04(14)
C3 C2 Cl2 128.08(13)
C1 C2 Cl2 123.76(13)
C2 C3 C4 105.58(13)
C2 C3 C10 123.43(15)
C4 C3 C10 130.94(14)
N1 C4 C5 120.39(13)
N1 C4 C3 108.09(13)
C5 C4 C3 131.50(13)
C4 C5 C6 120.66(12)
C4 C5 C14 118.76(12)
C6 C5 C14 120.54(13)
N2 C6 C5 119.82(13)
N2 C6 C7 108.71(12)
C5 C6 C7 131.38(13)
C8 C7 C6 105.40(13)
C8 C7 C18 123.54(14)
C6 C7 C18 131.03(13)
C9 C8 C7 107.94(14)
C9 C8 Cl3 124.17(12)
C7 C8 Cl3 127.89(13)
N2 C9 C8 110.33(13)
N2 C9 Cl4 122.76(13)
C8 C9 Cl4 126.90(13)
C11 C10 C11A 112.2(10)
C11 C10 C3 126.8(5)
C11A C10 C3 120.9(9)
C11A C10 S1A 110.5(9)
C3 C10 S1A 128.4(3)
C11 C10 S1 113.0(5)
C3 C10 S1 120.12(14)
S1A C10 S1 111.3(3)
C10 S1 C13 92.6(3)
C10 C11 C12 109.9(8)
C10 C11 H11 125.1
C12 C11 H11 125.1
C13 C12 C11 113.5(6)
C13 C12 H12 123.3
C11 C12 H12 123.3
C12 C13 S1 111.1(5)
C12 C13 H13 124.5
S1 C13 H13 124.5
C10 C11A C12A 108.5(17)
C10 C11A H11A 125.8
C12A C11A H11A 125.8
C13A C12A C11A 114(2)
C13A C12A H12A 123.1
C11A C12A H12A 123.1
C12A C13A S1A 110.8(17)
C12A C13A H13A 124.6
S1A C13A H13A 124.6
C10 S1A C13A 96.3(8)
C15 C14 C15A 105.2(4)
C15 C14 C5 126.5(3)
C15A C14 C5 128.3(3)
C15A C14 S2A 111.9(3)
C5 C14 S2A 119.78(14)
C15 C14 S2 110.9(2)
C5 C14 S2 122.49(10)
S2A C14 S2 117.69(13)
C17 S2 C14 92.16(8)
C14 C15 C16 111.9(3)
C14 C15 H15 124.0
C16 C15 H15 124.0
C16 S2A C14 93.01(13)
C14 C15A C17 109.3(5)
C14 C15A H15A 125.3
C17 C15A H15A 125.3
C17 C16 C15 109.5(2)
C17 C16 S2A 121.69(15)
C17 C16 H16 125.3
C15 C16 H16 125.3
S2A C16 H16 113.0
C16 C17 C15A 104.0(3)
C16 C17 S2 115.44(13)
C16 C17 H17 122.3
C15A C17 H17 133.7
S2 C17 H17 122.3
C19A C18 C19 113.1(7)
C19A C18 C7 124.4(4)
C19 C18 C7 122.5(6)
C19A C18 S3A 113.5(4)
C7 C18 S3A 122.05(16)
C19 C18 S3 110.1(6)
C7 C18 S3 127.35(13)
S3A C18 S3 110.53(15)
C18 S3 C21 93.4(3)
C18 C19 C20 112.3(10)
C18 C19 H19 123.8
C20 C19 H19 123.8
C21 C20 C19 111.0(8)
C21 C20 H20 124.5
C19 C20 H20 124.5
C20 C21 S3 113.2(6)
C20 C21 H21 123.4
S3 C21 H21 123.4
C18 S3A C21A 92.4(3)
C18 C19A C20A 109.4(6)
C18 C19A H19A 125.3
C20A C19A H19A 125.3
C21A C20A C19A 112.6(7)
C21A C20A H20A 123.7
C19A C20A H20A 123.7
C20A C21A S3A 112.1(7)
C20A C21A H21A 123.9
S3A C21A H21A 123.9
F2 B1 F1 110.66(12)
F2 B1 N1 110.21(13)
F1 B1 N1 109.96(13)
F2 B1 N2 110.51(13)
F1 B1 N2 110.10(13)
N1 B1 N2 105.28(11)

loop_
_geom_bond_atom_site_label_1
_geom_bond_atom_site_label_2
_geom_bond_distance
Cl1 C1 1.6936(16)
Cl2 C2 1.7008(17)
Cl3 C8 1.7014(17)
Cl4 C9 1.6966(15)
F1 B1 1.3841(18)
F2 B1 1.3788(19)
N1 C1 1.338(2)
N1 C4 1.3977(18)
N1 B1 1.550(2)
N2 C9 1.341(2)
N2 C6 1.3950(18)
N2 B1 1.555(2)
C1 C2 1.398(2)
C2 C3 1.396(2)
C3 C4 1.434(2)
C3 C10 1.462(2)
C4 C5 1.405(2)
C5 C6 1.4079(19)
C5 C14 1.4666(19)
C6 C7 1.429(2)
C7 C8 1.398(2)
C7 C18 1.468(2)
C8 C9 1.397(2)
C10 C11 1.396(9)
C10 C11A 1.450(13)
C10 S1A 1.653(7)
C10 S1 1.688(2)
S1 C13 1.714(4)
C11 C12 1.437(11)
C11 H11 0.9500
C12 C13 1.373(6)
C12 H12 0.9500
C13 H13 0.9500
C11A C12A 1.477(15)
C11A H11A 0.9500
C12A C13A 1.344(14)
C12A H12A 0.9500
C13A S1A 1.684(12)
C13A H13A 0.9500
C14 C15 1.387(5)
C14 C15A 1.412(7)
C14 S2A 1.677(3)
C14 S2 1.7087(15)
S2 C17 1.660(2)
C15 C16 1.456(6)
C15 H15 0.9500
S2A C16 1.570(3)
C15A C17 1.561(8)
C15A H15A 0.9500
C16 C17 1.355(3)
C16 H16 0.9500
C17 H17 0.9500
C18 C19A 1.402(6)
C18 C19 1.434(9)
C18 S3A 1.655(2)
C18 S3 1.6904(19)
S3 C21 1.716(5)
C19 C20 1.445(12)
C19 H19 0.9500
C20 C21 1.360(8)
C20 H20 0.9500
C21 H21 0.9500
S3A C21A 1.700(7)
C19A C20A 1.435(9)
C19A H19A 0.9500
C20A C21A 1.358(8)
C20A H20A 0.9500
C21A H21A 0.9500

loop_
_geom_torsion_atom_site_label_1
_geom_torsion_atom_site_label_2
_geom_torsion_atom_site_label_3
_geom_torsion_atom_site_label_4
_geom_torsion
C4 N1 C1 C2 0.86(19)
B1 N1 C1 C2 175.17(15)
C4 N1 C1 Cl1 -177.54(13)
B1 N1 C1 Cl1 -3.2(2)
N1 C1 C2 C3 -2.2(2)
Cl1 C1 C2 C3 176.17(14)
N1 C1 C2 Cl2 -178.31(13)
Cl1 C1 C2 Cl2 0.0(3)
C1 C2 C3 C4 2.5(2)
Cl2 C2 C3 C4 178.43(14)
C1 C2 C3 C10 -175.01(16)
Cl2 C2 C3 C10 0.9(3)
C1 N1 C4 C5 -177.68(14)
B1 N1 C4 C5 8.1(2)
C1 N1 C4 C3 0.74(17)
B1 N1 C4 C3 -173.49(14)
C2 C3 C4 N1 -2.01(18)
C10 C3 C4 N1 175.24(17)
C2 C3 C4 C5 176.16(16)
C10 C3 C4 C5 -6.6(3)
N1 C4 C5 C6 -2.9(2)
C3 C4 C5 C6 179.14(15)
N1 C4 C5 C14 174.75(13)
C3 C4 C5 C14 -3.2(2)
C9 N2 C6 C5 177.43(13)
B1 N2 C6 C5 1.3(2)
C9 N2 C6 C7 0.50(17)
B1 N2 C6 C7 -175.62(13)
C4 C5 C6 N2 -1.6(2)
C14 C5 C6 N2 -179.15(13)
C4 C5 C6 C7 174.54(15)
C14 C5 C6 C7 -3.0(2)
N2 C6 C7 C8 -0.54(16)
C5 C6 C7 C8 -176.99(15)
N2 C6 C7 C18 -178.79(15)
C5 C6 C7 C18 4.8(3)
C6 C7 C8 C9 0.38(18)
C18 C7 C8 C9 178.79(15)
C6 C7 C8 Cl3 179.80(13)
C18 C7 C8 Cl3 -1.8(2)
C6 N2 C9 C8 -0.26(18)
B1 N2 C9 C8 175.95(14)
C6 N2 C9 Cl4 179.15(12)
B1 N2 C9 Cl4 -4.6(2)
C7 C8 C9 N2 -0.1(2)
Cl3 C8 C9 N2 -179.53(12)
C7 C8 C9 Cl4 -179.47(13)
Cl3 C8 C9 Cl4 1.1(2)
C2 C3 C10 C11 119.9(7)
C4 C3 C10 C11 -56.9(7)
C2 C3 C10 S1 -56.2(2)
C4 C3 C10 S1 126.94(18)
C11 C10 S1 C13 -0.2(6)
C3 C10 S1 C13 176.5(3)
C3 C10 C11 C12 -176.2(4)
S1 C10 C11 C12 0.1(9)
C10 C11 C12 C13 0.0(11)
C11 C12 C13 S1 -0.1(9)
C10 S1 C13 C12 0.1(5)
C4 C5 C14 C15 -60.4(4)
C6 C5 C14 C15 117.2(4)
C4 C5 C14 S2 115.12(14)
C6 C5 C14 S2 -67.27(17)
C15 C14 S2 C17 -1.4(3)
C5 C14 S2 C17 -177.52(14)
C5 C14 C15 C16 177.8(2)
S2 C14 C15 C16 1.9(5)
C14 C15 C16 C17 -1.5(5)
C15 C16 C17 S2 0.5(3)
C14 S2 C17 C16 0.48(17)
C8 C7 C18 C19 -64.2(7)
C6 C7 C18 C19 113.8(7)
C8 C7 C18 S3 113.03(18)
C6 C7 C18 S3 -69.0(2)
C19 C18 S3 C21 -0.3(6)
C7 C18 S3 C21 -177.8(3)
C7 C18 C19 C20 178.0(6)
S3 C18 C19 C20 0.4(10)
C18 C19 C20 C21 -0.3(12)
C19 C20 C21 S3 0.1(9)
C18 S3 C21 C20 0.1(6)
C1 N1 B1 F2 -61.5(2)
C4 N1 B1 F2 111.76(16)
C1 N1 B1 F1 60.7(2)
C4 N1 B1 F1 -125.99(15)
C1 N1 B1 N2 179.30(14)
C4 N1 B1 N2 -7.4(2)
C9 N2 B1 F2 68.26(19)
C6 N2 B1 F2 -116.27(15)
C9 N2 B1 F1 -54.3(2)
C6 N2 B1 F1 121.19(15)
C9 N2 B1 N1 -172.76(14)
C6 N2 B1 N1 2.71(19)
